data_7033393
loop_
_publ_author_name
'Man, Shanshan'
'Wang, Zenglong'
'Zhao, Boya'
'Liu, Lei'
'Dong, Jinxiang'

_publ_section_title
;
 Ionothermal synthesis and crystal structures of novel aluminum phosphates
 with in situ generated templates.
;
_journal_issue 5
_journal_name_full 'Dalton transactions (Cambridge, England : 2003)'
_journal_page_first 2294
_journal_page_last 2298
_journal_paper_doi 10.1039/c4dt03233k
_journal_volume 44
_journal_year 2015
_chemical_formula_sum 'C5 H17 Al N2 O8 P2'
_chemical_formula_weight 322.13
_chemical_name_systematic
; 
 ? 
;
_space_group_IT_number 14
_symmetry_cell_setting monoclinic
_symmetry_space_group_name_Hall '-P 2ybc'
_symmetry_space_group_name_H-M 'P 1 21/c 1'
_atom_sites_solution_hydrogens geom
_atom_sites_solution_primary direct
_atom_sites_solution_secondary difmap
_audit_creation_method SHELXL-97
_audit_update_record
;
2013-11-28 deposited with the CCDC.
2014-12-11 downloaded from the CCDC.
;
_cell_angle_alpha 90.00
_cell_angle_beta 102.590(2)
_cell_angle_gamma 90.00
_cell_formula_units_Z 4
_cell_length_a 8.8966(8)
_cell_length_b 17.6602(16)
_cell_length_c 8.3738(9)
_cell_measurement_reflns_used 3316
_cell_measurement_temperature 298(2)
_cell_measurement_theta_max 28.289
_cell_measurement_theta_min 2.747
_cell_volume 1284.0(2)
_computing_cell_refinement 'Bruker SMART'
_computing_data_collection 'Bruker SMART'
_computing_data_reduction 'Bruker SAINT'
_computing_molecular_graphics 'Bruker SHELXTL'
_computing_publication_material 'Bruker SHELXTL'
_computing_structure_refinement 'SHELXL-97 (Sheldrick, 1997)'
_computing_structure_solution 'SHELXS-97 (Sheldrick, 1990)'
_diffrn_ambient_temperature 298(2)
_diffrn_measured_fraction_theta_full 0.999
_diffrn_measured_fraction_theta_max 0.999
_diffrn_measurement_device_type 'CCD area detector'
_diffrn_measurement_method 'phi and omega scans'
_diffrn_radiation_monochromator graphite
_diffrn_radiation_source 'fine-focus sealed tube'
_diffrn_radiation_type MoK\a
_diffrn_radiation_wavelength 0.71073
_diffrn_reflns_av_R_equivalents 0.0310
_diffrn_reflns_av_sigmaI/netI 0.0316
_diffrn_reflns_limit_h_max 8
_diffrn_reflns_limit_h_min -10
_diffrn_reflns_limit_k_max 16
_diffrn_reflns_limit_k_min -21
_diffrn_reflns_limit_l_max 9
_diffrn_reflns_limit_l_min -9
_diffrn_reflns_number 6321
_diffrn_reflns_theta_full 25.02
_diffrn_reflns_theta_max 25.02
_diffrn_reflns_theta_min 2.75
_exptl_absorpt_coefficient_mu 0.441
_exptl_absorpt_correction_T_max 0.9169
_exptl_absorpt_correction_T_min 0.8262
_exptl_absorpt_correction_type multi-scan
_exptl_absorpt_process_details sadabs
_exptl_crystal_density_diffrn 1.666
_exptl_crystal_density_method 'not measured'
_exptl_crystal_F_000 672
_exptl_crystal_size_max 0.45
_exptl_crystal_size_mid 0.23
_exptl_crystal_size_min 0.20
_refine_diff_density_max 0.257
_refine_diff_density_min -0.338
_refine_diff_density_rms 0.067
_refine_ls_extinction_method none
_refine_ls_goodness_of_fit_ref 1.112
_refine_ls_hydrogen_treatment constr
_refine_ls_matrix_type full
_refine_ls_number_parameters 163
_refine_ls_number_reflns 2258
_refine_ls_number_restraints 0
_refine_ls_restrained_S_all 1.112
_refine_ls_R_factor_all 0.0423
_refine_ls_R_factor_gt 0.0327
_refine_ls_shift/su_max 0.001
_refine_ls_shift/su_mean 0.000
_refine_ls_structure_factor_coef Fsqd
_refine_ls_weighting_details 'calc w=1/[\s^2^(Fo^2^)+(0.0380P)^2^+0.8579P] where P=(Fo^2^+2Fc^2^)/3'
_refine_ls_weighting_scheme calc
_refine_ls_wR_factor_gt 0.0819
_refine_ls_wR_factor_ref 0.0890
_reflns_number_gt 1880
_reflns_number_total 2258
_reflns_threshold_expression >2sigma(I)
_cod_data_source_file c4dt03233k2.cif
_cod_data_source_block 130723c
_cod_depositor_comments
;
The following automatic conversions were performed:

'_symmetry_cell_setting' value 'Monoclinic' changed to 'monoclinic'
according to
/usr/data/users/saulius/crontab/automatic-downloads/rss-feeds/RSC/lib/dictionaries/cif_core.dic
dictionary named 'cif_core.dic' version 2.4.2 from 2011-04-26.

Automatic conversion script
Id: cif_fix_values 2935 2014-11-11 08:27:57Z andrius 

 Adding full bibliography for 7033393--7033394.cif.
;
_cod_original_sg_symbol_H-M P2(1)/c
_cod_database_code 7033393

loop_
_symmetry_equiv_pos_as_xyz
'x, y, z'
'-x, y+1/2, -z+1/2'
'-x, -y, -z'
'x, -y-1/2, z-1/2'

loop_
_atom_site_label
_atom_site_type_symbol
_atom_site_fract_x
_atom_site_fract_y
_atom_site_fract_z
_atom_site_U_iso_or_equiv
_atom_site_adp_type
_atom_site_occupancy
_atom_site_symmetry_multiplicity
_atom_site_calc_flag
_atom_site_refinement_flags
Al1 Al 0.23159(8) 0.27633(4) 0.88626(8) 0.01777(19) Uani 1 1 d .
N1 N 0.7248(2) 0.13797(12) 0.2657(3) 0.0287(5) Uani 1 1 d .
H1 H 0.7811 0.1391 0.1871 0.034 Uiso 1 1 calc R
N2 N 0.7626(2) 0.03256(12) 0.8232(2) 0.0266(5) Uani 1 1 d .
H2A H 0.8135 0.0705 0.8808 0.040 Uiso 1 1 calc R
H2B H 0.7842 -0.0105 0.8788 0.040 Uiso 1 1 calc R
H2C H 0.6618 0.0415 0.8053 0.040 Uiso 1 1 calc R
O1 O 0.09209(19) 0.23053(9) 0.9670(2) 0.0247(4) Uani 1 1 d .
O2 O 0.1288(2) 0.08977(9) 0.9766(2) 0.0280(4) Uani 1 1 d .
O3 O 0.1437(2) 0.16200(10) 1.2341(2) 0.0307(4) Uani 1 1 d .
O4 O -0.11009(19) 0.14758(10) 1.0376(2) 0.0297(4) Uani 1 1 d .
O5 O 0.35207(19) 0.21209(10) 0.8185(2) 0.0263(4) Uani 1 1 d .
O6 O 0.34944(19) 0.16793(10) 0.53451(19) 0.0253(4) Uani 1 1 d .
O7 O 0.1839(2) 0.10475(10) 0.6936(2) 0.0305(4) Uani 1 1 d .
H7 H 0.1733 0.0914 0.7843 0.046 Uiso 1 1 calc R
O8 O 0.4727(2) 0.08780(11) 0.7733(2) 0.0367(5) Uani 1 1 d .
P1 P 0.06130(7) 0.15606(3) 1.05195(7) 0.01951(18) Uani 1 1 d .
P2 P 0.34657(7) 0.14128(4) 0.70902(7) 0.01939(18) Uani 1 1 d .
C1 C 0.8146(3) 0.09180(17) 0.4021(3) 0.0370(7) Uani 1 1 d .
H1A H 0.9201 0.1098 0.4273 0.044 Uiso 1 1 calc R
H1B H 0.8159 0.0397 0.3657 0.044 Uiso 1 1 calc R
C2 C 0.7531(4) 0.09356(18) 0.5572(4) 0.0412(7) Uani 1 1 d .
H2D H 0.7863 0.1398 0.6169 0.049 Uiso 1 1 calc R
H2E H 0.6414 0.0934 0.5288 0.049 Uiso 1 1 calc R
C3 C 0.8095(3) 0.02617(15) 0.6647(3) 0.0307(6) Uani 1 1 d .
H3A H 0.7672 -0.0199 0.6096 0.037 Uiso 1 1 calc R
H3B H 0.9208 0.0233 0.6837 0.037 Uiso 1 1 calc R
C4 C 0.5739(4) 0.1035(2) 0.1880(4) 0.0543(9) Uani 1 1 d .
H4A H 0.5071 0.1045 0.2638 0.081 Uiso 1 1 calc R
H4B H 0.5895 0.0520 0.1583 0.081 Uiso 1 1 calc R
H4C H 0.5279 0.1317 0.0918 0.081 Uiso 1 1 calc R
C5 C 0.7059(4) 0.21775(16) 0.3118(4) 0.0419(7) Uani 1 1 d .
H5A H 0.6421 0.2198 0.3905 0.063 Uiso 1 1 calc R
H5B H 0.6584 0.2461 0.2163 0.063 Uiso 1 1 calc R
H5C H 0.8050 0.2391 0.3585 0.063 Uiso 1 1 calc R

loop_
_atom_site_aniso_label
_atom_site_aniso_U_11
_atom_site_aniso_U_22
_atom_site_aniso_U_33
_atom_site_aniso_U_23
_atom_site_aniso_U_13
_atom_site_aniso_U_12
Al1 0.0217(4) 0.0179(4) 0.0141(4) -0.0002(3) 0.0048(3) -0.0012(3)
N1 0.0331(13) 0.0311(12) 0.0252(12) -0.0002(9) 0.0137(10) -0.0032(10)
N2 0.0263(11) 0.0276(12) 0.0249(11) 0.0024(9) 0.0036(9) 0.0002(9)
O1 0.0268(9) 0.0212(9) 0.0282(10) 0.0021(7) 0.0111(7) -0.0026(7)
O2 0.0430(11) 0.0208(9) 0.0235(9) -0.0009(7) 0.0144(8) 0.0014(8)
O3 0.0421(11) 0.0295(10) 0.0181(9) -0.0043(8) 0.0013(8) -0.0046(8)
O4 0.0251(10) 0.0349(11) 0.0315(10) 0.0016(8) 0.0112(8) -0.0063(8)
O5 0.0241(9) 0.0298(10) 0.0265(9) -0.0081(8) 0.0089(7) -0.0012(7)
O6 0.0290(9) 0.0300(10) 0.0185(9) 0.0065(7) 0.0088(7) 0.0077(7)
O7 0.0334(10) 0.0371(11) 0.0229(9) -0.0044(8) 0.0102(8) -0.0106(8)
O8 0.0410(11) 0.0411(12) 0.0282(10) 0.0078(9) 0.0078(8) 0.0206(9)
P1 0.0234(3) 0.0194(3) 0.0164(3) -0.0011(2) 0.0059(3) -0.0034(2)
P2 0.0222(3) 0.0209(3) 0.0152(3) 0.0013(2) 0.0044(2) 0.0046(2)
C1 0.0408(16) 0.0398(17) 0.0335(16) 0.0064(13) 0.0150(13) 0.0095(13)
C2 0.0524(18) 0.0428(18) 0.0333(16) 0.0102(14) 0.0201(14) 0.0158(14)
C3 0.0355(15) 0.0287(14) 0.0293(14) 0.0009(12) 0.0101(12) 0.0030(12)
C4 0.052(2) 0.067(2) 0.0410(19) -0.0050(17) 0.0040(15) -0.0243(18)
C5 0.0529(19) 0.0298(16) 0.0447(18) 0.0039(14) 0.0144(15) 0.0039(13)

loop_
_atom_type_symbol
_atom_type_description
_atom_type_scat_dispersion_real
_atom_type_scat_dispersion_imag
_atom_type_scat_source
C C 0.0033 0.0016 'International Tables Vol C Tables 4.2.6.8 and 6.1.1.4'
H H 0.0000 0.0000 'International Tables Vol C Tables 4.2.6.8 and 6.1.1.4'
O O 0.0106 0.0060 'International Tables Vol C Tables 4.2.6.8 and 6.1.1.4'
N N 0.0061 0.0033 'International Tables Vol C Tables 4.2.6.8 and 6.1.1.4'
P P 0.1023 0.0942 'International Tables Vol C Tables 4.2.6.8 and 6.1.1.4'
Al Al 0.0645 0.0514 'International Tables Vol C Tables 4.2.6.8 and 6.1.1.4'

loop_
_geom_angle_atom_site_label_1
_geom_angle_atom_site_label_2
_geom_angle_atom_site_label_3
_geom_angle
_geom_angle_site_symmetry_1
_geom_angle_site_symmetry_3
O3 Al1 O1 109.48(9) 4_565 .
O3 Al1 O5 112.51(9) 4_565 .
O1 Al1 O5 111.52(9) . .
O3 Al1 O6 105.92(9) 4_565 4_566
O1 Al1 O6 110.82(8) . 4_566
O5 Al1 O6 106.43(9) . 4_566
C5 N1 C1 113.2(2) . .
C5 N1 C4 111.2(2) . .
C1 N1 C4 113.2(2) . .
C5 N1 H1 106.2 . .
C1 N1 H1 106.2 . .
C4 N1 H1 106.2 . .
C3 N2 H2A 109.5 . .
C3 N2 H2B 109.5 . .
H2A N2 H2B 109.5 . .
C3 N2 H2C 109.5 . .
H2A N2 H2C 109.5 . .
H2B N2 H2C 109.5 . .
P1 O1 Al1 141.95(11) . .
P1 O3 Al1 144.26(12) . 4_566
P2 O5 Al1 141.23(11) . .
P2 O6 Al1 135.71(11) . 4_565
P2 O7 H7 109.5 . .
O4 P1 O2 112.03(10) . .
O4 P1 O3 109.79(10) . .
O2 P1 O3 108.54(10) . .
O4 P1 O1 108.92(10) . .
O2 P1 O1 109.84(9) . .
O3 P1 O1 107.62(10) . .
O8 P2 O6 111.89(10) . .
O8 P2 O5 112.24(11) . .
O6 P2 O5 108.11(10) . .
O8 P2 O7 112.49(11) . .
O6 P2 O7 104.72(10) . .
O5 P2 O7 106.96(9) . .
N1 C1 C2 114.4(2) . .
N1 C1 H1A 108.7 . .
C2 C1 H1A 108.7 . .
N1 C1 H1B 108.7 . .
C2 C1 H1B 108.7 . .
H1A C1 H1B 107.6 . .
C3 C2 C1 111.1(2) . .
C3 C2 H2D 109.4 . .
C1 C2 H2D 109.4 . .
C3 C2 H2E 109.4 . .
C1 C2 H2E 109.4 . .
H2D C2 H2E 108.0 . .
N2 C3 C2 110.7(2) . .
N2 C3 H3A 109.5 . .
C2 C3 H3A 109.5 . .
N2 C3 H3B 109.5 . .
C2 C3 H3B 109.5 . .
H3A C3 H3B 108.1 . .
N1 C4 H4A 109.5 . .
N1 C4 H4B 109.5 . .
H4A C4 H4B 109.5 . .
N1 C4 H4C 109.5 . .
H4A C4 H4C 109.5 . .
H4B C4 H4C 109.5 . .
N1 C5 H5A 109.5 . .
N1 C5 H5B 109.5 . .
H5A C5 H5B 109.5 . .
N1 C5 H5C 109.5 . .
H5A C5 H5C 109.5 . .
H5B C5 H5C 109.5 . .

loop_
_geom_bond_atom_site_label_1
_geom_bond_atom_site_label_2
_geom_bond_distance
_geom_bond_site_symmetry_2
Al1 O3 1.7284(18) 4_565
Al1 O1 1.7369(17) .
Al1 O5 1.7385(18) .
Al1 O6 1.7442(17) 4_566
N1 C5 1.480(3) .
N1 C1 1.487(3) .
N1 C4 1.488(4) .
N1 H1 0.9100 .
N2 C3 1.480(3) .
N2 H2A 0.8900 .
N2 H2B 0.8900 .
N2 H2C 0.8900 .
O1 P1 1.5479(17) .
O2 P1 1.5146(17) .
O3 P1 1.5450(18) .
O3 Al1 1.7284(18) 4_566
O4 P1 1.5106(18) .
O5 P2 1.5451(17) .
O6 P2 1.5407(17) .
O6 Al1 1.7442(17) 4_565
O7 P2 1.5642(18) .
O7 H7 0.8200 .
O8 P2 1.4755(18) .
C1 C2 1.515(4) .
C1 H1A 0.9700 .
C1 H1B 0.9700 .
C2 C3 1.510(4) .
C2 H2D 0.9700 .
C2 H2E 0.9700 .
C3 H3A 0.9700 .
C3 H3B 0.9700 .
C4 H4A 0.9600 .
C4 H4B 0.9600 .
C4 H4C 0.9600 .
C5 H5A 0.9600 .
C5 H5B 0.9600 .
C5 H5C 0.9600 .

loop_
_geom_torsion_atom_site_label_1
_geom_torsion_atom_site_label_2
_geom_torsion_atom_site_label_3
_geom_torsion_atom_site_label_4
_geom_torsion
_geom_torsion_site_symmetry_1
O3 Al1 O1 P1 152.37(17) 4_565
O5 Al1 O1 P1 27.2(2) .
O6 Al1 O1 P1 -91.16(19) 4_566
O3 Al1 O5 P2 -72.2(2) 4_565
O1 Al1 O5 P2 51.2(2) .
O6 Al1 O5 P2 172.22(17) 4_566
Al1 O3 P1 O4 -104.0(2) 4_566
Al1 O3 P1 O2 133.2(2) 4_566
Al1 O3 P1 O1 14.4(2) 4_566
Al1 O1 P1 O4 -161.94(17) .
Al1 O1 P1 O2 -38.9(2) .
Al1 O1 P1 O3 79.1(2) .
Al1 O6 P2 O8 174.78(15) 4_565
Al1 O6 P2 O5 -61.12(18) 4_565
Al1 O6 P2 O7 52.66(18) 4_565
Al1 O5 P2 O8 -145.48(18) .
Al1 O5 P2 O6 90.63(19) .
Al1 O5 P2 O7 -21.7(2) .
C5 N1 C1 C2 54.3(3) .
C4 N1 C1 C2 -73.4(3) .
N1 C1 C2 C3 159.2(2) .
C1 C2 C3 N2 174.0(2) .
